data_7057718
loop_
_publ_author_name
'Guo, Lihua'
'Zhang, Hairong'
'Tian, Meng'
'Tian, Zhenzhen'
'Xu, Yanjian'
'Yang, Yuliang'
'Peng, Hongwei'
'Liu, Peng'
'Liu, Zhe'

_publ_section_title
;
 Electronic effects on reactivity and anticancer activity by half-sandwich
 N,N-chelated iridium(iii) complexes
;
_journal_issue 19
_journal_name_full 'New Journal of Chemistry'
_journal_page_first 16183
_journal_paper_doi 10.1039/C8NJ03360A
_journal_volume 42
_journal_year 2018
_chemical_formula_sum 'C31 H31 Cl F6 Ir N4 P'
_chemical_formula_weight 832.22
_space_group_crystal_system triclinic
_space_group_IT_number 2
_space_group_name_Hall '-P 1'
_space_group_name_H-M_alt 'P -1'
_symmetry_space_group_name_Hall '-P 1'
_symmetry_space_group_name_H-M 'P -1'
_atom_sites_solution_hydrogens geom
_audit_creation_method SHELXL-2014/7
_audit_update_record
;
2018-04-14 deposited with the CCDC.
2018-09-04 downloaded from the CCDC.
;
_cell_angle_alpha 104.382(2)
_cell_angle_beta 104.100(2)
_cell_angle_gamma 105.659(3)
_cell_formula_units_Z 2
_cell_length_a 10.1500(9)
_cell_length_b 13.1501(11)
_cell_length_c 14.9502(12)
_cell_measurement_reflns_used 3583
_cell_measurement_temperature 298(2)
_cell_measurement_theta_max 24.615
_cell_measurement_theta_min 2.619
_cell_volume 1754.9(3)
_computing_cell_refinement 'Bruker SMART'
_computing_data_collection 'Bruker SMART'
_computing_data_reduction 'Bruker SAINT'
_computing_molecular_graphics 'Bruker SHELXTL'
_computing_publication_material 'Bruker SHELXTL'
_computing_structure_refinement 'SHELXL-2014/7 (Sheldrick, 2014)'
_computing_structure_solution 'SHELXS-97 (Sheldrick, 1990)'
_diffrn_ambient_temperature 298(2)
_diffrn_measured_fraction_theta_full 0.983
_diffrn_measured_fraction_theta_max 0.983
_diffrn_measurement_device_type 'CCD area detector'
_diffrn_measurement_method 'phi and omega scans'
_diffrn_radiation_type MoK\a
_diffrn_radiation_wavelength 0.71073
_diffrn_reflns_av_R_equivalents 0.0275
_diffrn_reflns_av_unetI/netI 0.0674
_diffrn_reflns_Laue_measured_fraction_full 0.983
_diffrn_reflns_Laue_measured_fraction_max 0.983
_diffrn_reflns_limit_h_max 10
_diffrn_reflns_limit_h_min -12
_diffrn_reflns_limit_k_max 15
_diffrn_reflns_limit_k_min -12
_diffrn_reflns_limit_l_max 16
_diffrn_reflns_limit_l_min -17
_diffrn_reflns_number 8706
_diffrn_reflns_point_group_measured_fraction_full 0.983
_diffrn_reflns_point_group_measured_fraction_max 0.983
_diffrn_reflns_theta_full 25.017
_diffrn_reflns_theta_max 25.017
_diffrn_reflns_theta_min 2.619
_exptl_absorpt_coefficient_mu 3.983
_exptl_absorpt_correction_T_max 0.4610
_exptl_absorpt_correction_T_min 0.3812
_exptl_absorpt_correction_type multi-scan
_exptl_absorpt_process_details sadabs
_exptl_crystal_colour organge
_exptl_crystal_density_diffrn 1.575
_exptl_crystal_density_meas ?
_exptl_crystal_density_method 'not measured'
_exptl_crystal_description block
_exptl_crystal_F_000 816
_exptl_crystal_size_max 0.300
_exptl_crystal_size_mid 0.270
_exptl_crystal_size_min 0.230
_refine_diff_density_max 1.068
_refine_diff_density_min -0.903
_refine_diff_density_rms 0.115
_refine_ls_extinction_method none
_refine_ls_goodness_of_fit_ref 0.696
_refine_ls_hydrogen_treatment constr
_refine_ls_matrix_type full
_refine_ls_number_parameters 420
_refine_ls_number_reflns 6072
_refine_ls_number_restraints 147
_refine_ls_restrained_S_all 0.718
_refine_ls_R_factor_all 0.0583
_refine_ls_R_factor_gt 0.0390
_refine_ls_shift/su_max 0.001
_refine_ls_shift/su_mean 0.000
_refine_ls_structure_factor_coef Fsqd
_refine_ls_weighting_details 'w=1/[\s^2^(Fo^2^)+(0.1190P)^2^] where P=(Fo^2^+2Fc^2^)/3'
_refine_ls_weighting_scheme calc
_refine_ls_wR_factor_gt 0.1059
_refine_ls_wR_factor_ref 0.1195
_reflns_Friedel_coverage 0.000
_reflns_number_gt 4667
_reflns_number_total 6072
_reflns_threshold_expression 'I > 2\s(I)'
_cod_data_source_file c8nj03360a2.cif
_cod_data_source_block 180405j_sq
_cod_depositor_comments
;
The following automatic conversions were performed:

'_exptl_crystal_density_meas' value 'not measured' was changed to '?'
- the value is perceived as not measured.

Automatic conversion script
Id: cif_fix_values 4973 2017-02-22 13:04:09Z antanas 

 Adding full bibliography for 7057716--7057718.cif.
;
_cod_database_code 7057718
_shelx_shelxl_version_number 2014/7
_shelx_space_group_comment
;
The symmetry employed for this shelxl refinement is uniquely defined
by the following loop, which should always be used as a source of
symmetry information in preference to the above space-group names.
They are only intended as comments.
;
_shelx_estimated_absorpt_t_min 0.381
_shelx_estimated_absorpt_t_max 0.461

loop_
_space_group_symop_operation_xyz
'x, y, z'
'-x, -y, -z'

loop_
_atom_site_label
_atom_site_type_symbol
_atom_site_fract_x
_atom_site_fract_y
_atom_site_fract_z
_atom_site_U_iso_or_equiv
_atom_site_adp_type
_atom_site_occupancy
_atom_site_site_symmetry_order
_atom_site_calc_flag
_atom_site_refinement_flags_posn
_atom_site_refinement_flags_adp
_atom_site_refinement_flags_occupancy
_atom_site_disorder_assembly
_atom_site_disorder_group
Ir1 Ir 0.36509(3) 0.25603(2) 0.65345(2) 0.04099(12) Uani 1 1 d . . . . .
Cl1 Cl 0.2051(2) 0.06399(15) 0.56932(16) 0.0568(5) Uani 1 1 d . . . . .
F1 F 0.5788(19) 0.2697(14) 0.1977(10) 0.153(4) Uani 0.667(7) 1 d . U P A 1
F2 F 0.401(2) 0.1303(12) -0.0184(9) 0.155(4) Uani 0.667(7) 1 d . U P A 1
F3 F 0.6099(19) 0.1945(13) 0.0609(12) 0.177(4) Uani 0.667(7) 1 d . U P A 1
F4 F 0.498(2) 0.3133(12) 0.0643(11) 0.174(4) Uani 0.667(7) 1 d . U P A 1
F5 F 0.3398(18) 0.2074(15) 0.1341(12) 0.172(4) Uani 0.667(7) 1 d . U P A 1
F6 F 0.448(2) 0.0866(13) 0.1066(11) 0.165(4) Uani 0.667(7) 1 d . U P A 1
F1' F 0.588(4) 0.154(3) 0.1415(18) 0.153(4) Uani 0.333(7) 1 d . . P A 2
F2' F 0.356(3) 0.289(2) 0.0745(17) 0.155(4) Uani 0.333(7) 1 d D . P A 2
F3' F 0.301(4) 0.119(2) 0.0028(19) 0.177(4) Uani 0.333(7) 1 d D . P A 2
F4' F 0.410(4) 0.145(2) 0.153(2) 0.174(4) Uani 0.333(7) 1 d D . P A 2
F5' F 0.557(4) 0.307(3) 0.172(2) 0.172(4) Uani 0.333(7) 1 d D . P A 2
F6' F 0.509(3) 0.230(2) 0.0162(19) 0.165(4) Uani 0.333(7) 1 d D . P A 2
P1 P 0.4637(5) 0.2002(3) 0.0878(2) 0.1123(12) Uani 1 1 d . U . . .
N1 N 0.5148(6) 0.1864(5) 0.7119(4) 0.0417(13) Uani 1 1 d . . . . .
N2 N 0.4639(6) 0.2247(4) 0.5465(4) 0.0374(12) Uani 1 1 d . . . . .
N3 N 0.8099(9) 0.0389(7) 0.8097(6) 0.081(2) Uani 1 1 d . . . . .
H3A H 0.8239 0.0305 0.8661 0.098 Uiso 1 1 calc R U . . .
H3B H 0.8576 0.0172 0.7732 0.098 Uiso 1 1 calc R U . . .
N4 N 0.6470(9) 0.1268(6) 0.3356(5) 0.074(2) Uani 1 1 d . . . . .
H4A H 0.6225 0.1390 0.2811 0.089 Uiso 1 1 calc R U . . .
H4B H 0.7092 0.0941 0.3463 0.089 Uiso 1 1 calc R U . . .
C1 C 0.5373(9) 0.1692(6) 0.8005(5) 0.0480(18) Uani 1 1 d . . . . .
H1 H 0.4833 0.1909 0.8388 0.058 Uiso 1 1 calc R U . . .
C2 C 0.6341(10) 0.1220(7) 0.8359(6) 0.059(2) Uani 1 1 d . . . . .
H2 H 0.6472 0.1140 0.8972 0.071 Uiso 1 1 calc R U . . .
C3 C 0.7124(9) 0.0863(6) 0.7782(6) 0.0526(19) Uani 1 1 d . . . . .
C4 C 0.6873(8) 0.1013(6) 0.6869(5) 0.0435(16) Uani 1 1 d . . . . .
H4 H 0.7375 0.0776 0.6464 0.052 Uiso 1 1 calc R U . . .
C5 C 0.5900(7) 0.1503(5) 0.6565(5) 0.0376(15) Uani 1 1 d . . . . .
C6 C 0.5607(7) 0.1713(5) 0.5615(5) 0.0355(14) Uani 1 1 d . . . . .
C7 C 0.6229(8) 0.1383(6) 0.4946(5) 0.0445(17) Uani 1 1 d . . . . .
H7 H 0.6887 0.1021 0.5077 0.053 Uiso 1 1 calc R U . . .
C8 C 0.5880(8) 0.1587(6) 0.4042(5) 0.0461(17) Uani 1 1 d . . . . .
C9 C 0.4857(9) 0.2123(6) 0.3876(5) 0.0511(19) Uani 1 1 d . . . . .
H9 H 0.4570 0.2256 0.3289 0.061 Uiso 1 1 calc R U . . .
C10 C 0.4299(9) 0.2441(6) 0.4600(6) 0.0532(19) Uani 1 1 d . . . . .
H10 H 0.3647 0.2814 0.4495 0.064 Uiso 1 1 calc R U . . .
C11 C 0.2695(8) 0.3800(6) 0.6295(5) 0.0463(18) Uani 1 1 d . . . . .
C12 C 0.4164(8) 0.4335(6) 0.6941(5) 0.0436(16) Uani 1 1 d . . . . .
C13 C 0.4231(9) 0.4008(6) 0.7804(5) 0.0523(19) Uani 1 1 d . . . . .
C14 C 0.2830(10) 0.3236(7) 0.7662(5) 0.054(2) Uani 1 1 d . . . . .
C15 C 0.1888(9) 0.3139(6) 0.6738(6) 0.0491(18) Uani 1 1 d . . . . .
C16 C 0.2052(7) 0.4034(5) 0.5364(5) 0.0396(15) Uani 1 1 d . . . . .
C17 C 0.2330(8) 0.5132(6) 0.5401(5) 0.0478(17) Uani 1 1 d . . . . .
H17 H 0.2896 0.5711 0.5987 0.057 Uiso 1 1 calc R U . . .
C18 C 0.1770(9) 0.5385(6) 0.4565(6) 0.0525(19) Uani 1 1 d . . . . .
H18 H 0.1959 0.6133 0.4614 0.063 Uiso 1 1 calc R U . . .
C19 C 0.0953(8) 0.4570(6) 0.3677(6) 0.0507(18) Uani 1 1 d . . . . .
C20 C 0.0628(9) 0.3467(6) 0.3651(6) 0.058(2) Uani 1 1 d . . . . .
H20 H 0.0020 0.2890 0.3073 0.069 Uiso 1 1 calc R U . . .
C21 C 0.1204(8) 0.3203(6) 0.4487(6) 0.0506(19) Uani 1 1 d . . . . .
H21 H 0.1005 0.2456 0.4443 0.061 Uiso 1 1 calc R U . . .
C22 C 0.0424(9) 0.4843(7) 0.2768(6) 0.057(2) Uani 1 1 d . . . . .
C23 C 0.1310(11) 0.5674(7) 0.2557(6) 0.064(2) Uani 1 1 d . . . . .
H23 H 0.2239 0.6091 0.3001 0.077 Uiso 1 1 calc R U . . .
C24 C 0.0868(14) 0.5909(9) 0.1709(7) 0.084(3) Uani 1 1 d . . . . .
H24 H 0.1504 0.6458 0.1573 0.101 Uiso 1 1 calc R U . . .
C25 C -0.0504(15) 0.5333(10) 0.1071(7) 0.094(4) Uani 1 1 d . . . . .
H25 H -0.0807 0.5491 0.0499 0.113 Uiso 1 1 calc R U . . .
C26 C -0.1450(15) 0.4513(12) 0.1269(8) 0.106(4) Uani 1 1 d . . . . .
H26 H -0.2395 0.4127 0.0839 0.128 Uiso 1 1 calc R U . . .
C27 C -0.0966(11) 0.4272(9) 0.2124(7) 0.085(3) Uani 1 1 d . . . . .
H27 H -0.1594 0.3717 0.2258 0.102 Uiso 1 1 calc R U . . .
C28 C 0.5342(9) 0.5140(7) 0.6779(7) 0.062(2) Uani 1 1 d . . . . .
H28A H 0.5100 0.5040 0.6094 0.093 Uiso 1 1 calc R U . . .
H28B H 0.6232 0.5009 0.7002 0.093 Uiso 1 1 calc R U . . .
H28C H 0.5459 0.5891 0.7138 0.093 Uiso 1 1 calc R U . . .
C29 C 0.5546(12) 0.4446(8) 0.8702(6) 0.083(3) Uani 1 1 d . . . . .
H29A H 0.5592 0.3859 0.8969 0.125 Uiso 1 1 calc R U . . .
H29B H 0.5490 0.5059 0.9179 0.125 Uiso 1 1 calc R U . . .
H29C H 0.6401 0.4701 0.8532 0.125 Uiso 1 1 calc R U . . .
C30 C 0.2396(12) 0.2732(9) 0.8390(7) 0.083(3) Uani 1 1 d . . . . .
H30A H 0.2189 0.3264 0.8852 0.125 Uiso 1 1 calc R U . . .
H30B H 0.3175 0.2540 0.8729 0.125 Uiso 1 1 calc R U . . .
H30C H 0.1547 0.2068 0.8053 0.125 Uiso 1 1 calc R U . . .
C31 C 0.0270(10) 0.2426(8) 0.6285(7) 0.072(3) Uani 1 1 d . . . . .
H31A H 0.0141 0.1731 0.5813 0.107 Uiso 1 1 calc R U . . .
H31B H -0.0245 0.2825 0.5969 0.107 Uiso 1 1 calc R U . . .
H31C H -0.0099 0.2277 0.6790 0.107 Uiso 1 1 calc R U . . .

loop_
_atom_site_aniso_label
_atom_site_aniso_U_11
_atom_site_aniso_U_22
_atom_site_aniso_U_33
_atom_site_aniso_U_23
_atom_site_aniso_U_13
_atom_site_aniso_U_12
Ir1 0.0521(2) 0.04285(18) 0.04147(18) 0.01807(13) 0.02060(13) 0.02909(14)
Cl1 0.0516(11) 0.0420(10) 0.0750(13) 0.0097(9) 0.0239(10) 0.0201(9)
F1 0.209(8) 0.155(7) 0.101(6) 0.058(5) 0.058(6) 0.052(7)
F2 0.217(8) 0.144(7) 0.104(6) 0.050(5) 0.061(6) 0.048(7)
F3 0.200(8) 0.179(7) 0.142(7) 0.014(6) 0.096(6) 0.051(7)
F4 0.244(8) 0.115(6) 0.158(7) 0.077(5) 0.037(7) 0.056(6)
F5 0.191(8) 0.154(7) 0.162(7) 0.029(6) 0.064(7) 0.067(6)
F6 0.238(8) 0.119(6) 0.147(7) 0.077(5) 0.058(6) 0.053(6)
F1' 0.209(8) 0.155(7) 0.101(6) 0.058(5) 0.058(6) 0.052(7)
F2' 0.217(8) 0.144(7) 0.104(6) 0.050(5) 0.061(6) 0.048(7)
F3' 0.200(8) 0.179(7) 0.142(7) 0.014(6) 0.096(6) 0.051(7)
F4' 0.244(8) 0.115(6) 0.158(7) 0.077(5) 0.037(7) 0.056(6)
F5' 0.191(8) 0.154(7) 0.162(7) 0.029(6) 0.064(7) 0.067(6)
F6' 0.238(8) 0.119(6) 0.147(7) 0.077(5) 0.058(6) 0.053(6)
P1 0.196(4) 0.086(2) 0.0708(18) 0.0427(16) 0.055(2) 0.048(2)
N1 0.052(4) 0.049(3) 0.042(3) 0.023(3) 0.022(3) 0.031(3)
N2 0.048(3) 0.035(3) 0.035(3) 0.012(2) 0.017(3) 0.021(3)
N3 0.097(6) 0.119(7) 0.069(5) 0.055(5) 0.035(5) 0.075(6)
N4 0.100(6) 0.088(5) 0.061(5) 0.027(4) 0.046(4) 0.054(5)
C1 0.059(5) 0.057(4) 0.045(4) 0.022(4) 0.026(4) 0.032(4)
C2 0.086(6) 0.060(5) 0.059(5) 0.039(4) 0.033(5) 0.042(5)
C3 0.059(5) 0.051(4) 0.060(5) 0.028(4) 0.020(4) 0.030(4)
C4 0.048(4) 0.045(4) 0.052(4) 0.022(3) 0.023(4) 0.029(3)
C5 0.039(4) 0.032(3) 0.035(3) 0.007(3) 0.008(3) 0.010(3)
C6 0.042(4) 0.029(3) 0.038(4) 0.010(3) 0.014(3) 0.016(3)
C7 0.047(4) 0.043(4) 0.053(4) 0.021(3) 0.019(4) 0.024(3)
C8 0.058(5) 0.038(4) 0.041(4) 0.008(3) 0.024(4) 0.013(4)
C9 0.071(5) 0.046(4) 0.036(4) 0.014(3) 0.020(4) 0.019(4)
C10 0.064(5) 0.054(5) 0.053(5) 0.032(4) 0.017(4) 0.026(4)
C11 0.059(5) 0.051(4) 0.047(4) 0.017(3) 0.024(4) 0.039(4)
C12 0.047(4) 0.036(4) 0.048(4) 0.011(3) 0.012(3) 0.022(3)
C13 0.073(6) 0.047(4) 0.042(4) 0.009(3) 0.016(4) 0.036(4)
C14 0.078(6) 0.066(5) 0.046(4) 0.023(4) 0.034(4) 0.051(5)
C15 0.064(5) 0.045(4) 0.060(5) 0.021(4) 0.035(4) 0.036(4)
C16 0.041(4) 0.032(3) 0.041(4) 0.008(3) 0.005(3) 0.016(3)
C17 0.057(5) 0.041(4) 0.040(4) 0.011(3) 0.008(3) 0.019(4)
C18 0.057(5) 0.041(4) 0.062(5) 0.020(4) 0.012(4) 0.025(4)
C19 0.047(4) 0.047(4) 0.053(5) 0.016(4) 0.006(4) 0.019(4)
C20 0.062(5) 0.045(4) 0.054(5) 0.007(4) 0.003(4) 0.022(4)
C21 0.055(5) 0.038(4) 0.062(5) 0.021(4) 0.016(4) 0.021(4)
C22 0.061(5) 0.055(5) 0.051(5) 0.009(4) 0.008(4) 0.033(4)
C23 0.078(6) 0.055(5) 0.054(5) 0.021(4) 0.012(4) 0.024(5)
C24 0.127(10) 0.079(7) 0.069(6) 0.036(5) 0.038(7) 0.056(7)
C25 0.137(11) 0.113(9) 0.052(6) 0.037(6) 0.016(7) 0.079(9)
C26 0.103(9) 0.137(11) 0.070(7) 0.040(7) -0.006(6) 0.053(9)
C27 0.075(7) 0.087(7) 0.080(7) 0.038(6) 0.005(6) 0.021(6)
C28 0.056(5) 0.055(5) 0.077(6) 0.026(4) 0.011(4) 0.029(4)
C29 0.123(9) 0.075(6) 0.042(5) 0.001(4) 0.003(5) 0.057(6)
C30 0.120(9) 0.118(8) 0.078(7) 0.063(6) 0.071(7) 0.080(7)
C31 0.075(6) 0.075(6) 0.109(8) 0.047(6) 0.059(6) 0.052(5)

loop_
_atom_type_symbol
_atom_type_description
_atom_type_scat_dispersion_real
_atom_type_scat_dispersion_imag
_atom_type_scat_source
C C 0.0033 0.0016 'International Tables Vol C Tables 4.2.6.8 and 6.1.1.4'
H H 0.0000 0.0000 'International Tables Vol C Tables 4.2.6.8 and 6.1.1.4'
N N 0.0061 0.0033 'International Tables Vol C Tables 4.2.6.8 and 6.1.1.4'
F F 0.0171 0.0103 'International Tables Vol C Tables 4.2.6.8 and 6.1.1.4'
P P 0.1023 0.0942 'International Tables Vol C Tables 4.2.6.8 and 6.1.1.4'
Cl Cl 0.1484 0.1585 'International Tables Vol C Tables 4.2.6.8 and 6.1.1.4'
Ir Ir -1.4442 7.9887 'International Tables Vol C Tables 4.2.6.8 and 6.1.1.4'

loop_
_geom_angle_atom_site_label_1
_geom_angle_atom_site_label_2
_geom_angle_atom_site_label_3
_geom_angle
N2 Ir1 N1 76.5(2)
N2 Ir1 C12 102.1(2)
N1 Ir1 C12 121.5(3)
N2 Ir1 C13 131.0(3)
N1 Ir1 C13 98.1(3)
C12 Ir1 C13 39.5(3)
N2 Ir1 C14 168.3(3)
N1 Ir1 C14 108.4(2)
C12 Ir1 C14 66.2(3)
C13 Ir1 C14 38.9(3)
N2 Ir1 C11 106.6(2)
N1 Ir1 C11 160.1(3)
C12 Ir1 C11 38.8(3)
C13 Ir1 C11 64.7(3)
C14 Ir1 C11 65.1(3)
N2 Ir1 C15 138.7(3)
N1 Ir1 C15 144.5(3)
C12 Ir1 C15 64.8(3)
C13 Ir1 C15 64.0(3)
C14 Ir1 C15 38.4(3)
C11 Ir1 C15 38.2(3)
N2 Ir1 Cl1 84.68(16)
N1 Ir1 Cl1 84.87(17)
C12 Ir1 Cl1 153.6(2)
C13 Ir1 Cl1 144.0(2)
C14 Ir1 Cl1 106.1(2)
C11 Ir1 Cl1 114.8(2)
C15 Ir1 Cl1 93.1(2)
F6' P1 F4' 168.8(19)
F6' P1 F5' 97.8(12)
F4' P1 F5' 92.0(11)
F2 P1 F6 85.3(8)
F2 P1 F4 92.5(8)
F6 P1 F4 172.1(11)
F2 P1 F5 111.6(10)
F6 P1 F5 87.4(9)
F4 P1 F5 100.5(10)
F2 P1 F1 161.1(10)
F6 P1 F1 91.1(8)
F4 P1 F1 88.4(8)
F5 P1 F1 86.8(8)
F2 P1 F3 77.9(9)
F6 P1 F3 87.9(10)
F4 P1 F3 84.2(10)
F5 P1 F3 169.0(9)
F1 P1 F3 83.4(9)
F6' P1 F1' 104.6(17)
F4' P1 F1' 71.4(18)
F5' P1 F1' 81.5(16)
F6' P1 F3' 89.1(10)
F4' P1 F3' 85.1(11)
F5' P1 F3' 149.3(16)
F1' P1 F3' 125.7(14)
F6' P1 F2' 85.3(17)
F4' P1 F2' 102(2)
F5' P1 F2' 78.4(10)
F1' P1 F2' 158.7(12)
F3' P1 F2' 72.4(9)
C5 N1 C1 116.8(6)
C5 N1 Ir1 117.7(4)
C1 N1 Ir1 125.4(5)
C6 N2 C10 117.5(6)
C6 N2 Ir1 116.8(4)
C10 N2 Ir1 125.4(5)
C3 N3 H3A 120.0
C3 N3 H3B 120.0
H3A N3 H3B 120.0
C8 N4 H4A 120.0
C8 N4 H4B 120.0
H4A N4 H4B 120.0
C2 C1 N1 124.0(7)
C2 C1 H1 118.0
N1 C1 H1 118.0
C1 C2 C3 118.5(7)
C1 C2 H2 120.7
C3 C2 H2 120.7
N3 C3 C2 121.0(7)
N3 C3 C4 121.4(7)
C2 C3 C4 117.6(7)
C5 C4 C3 120.8(6)
C5 C4 H4 119.6
C3 C4 H4 119.6
N1 C5 C4 122.2(6)
N1 C5 C6 114.2(6)
C4 C5 C6 123.6(6)
C7 C6 N2 122.6(6)
C7 C6 C5 122.9(6)
N2 C6 C5 114.5(5)
C6 C7 C8 120.2(6)
C6 C7 H7 119.9
C8 C7 H7 119.9
N4 C8 C9 120.5(7)
N4 C8 C7 122.0(7)
C9 C8 C7 117.4(6)
C10 C9 C8 118.3(7)
C10 C9 H9 120.9
C8 C9 H9 120.9
N2 C10 C9 124.0(7)
N2 C10 H10 118.0
C9 C10 H10 118.0
C15 C11 C12 108.4(6)
C15 C11 C16 125.5(7)
C12 C11 C16 125.6(7)
C15 C11 Ir1 71.4(4)
C12 C11 Ir1 69.5(4)
C16 C11 Ir1 131.7(5)
C11 C12 C13 106.8(7)
C11 C12 C28 125.7(7)
C13 C12 C28 127.4(7)
C11 C12 Ir1 71.8(4)
C13 C12 Ir1 70.7(4)
C28 C12 Ir1 126.3(5)
C14 C13 C12 108.8(7)
C14 C13 C29 126.5(8)
C12 C13 C29 124.7(8)
C14 C13 Ir1 70.9(4)
C12 C13 Ir1 69.7(4)
C29 C13 Ir1 126.9(5)
C15 C14 C13 106.6(7)
C15 C14 C30 126.4(8)
C13 C14 C30 126.6(8)
C15 C14 Ir1 71.6(4)
C13 C14 Ir1 70.2(4)
C30 C14 Ir1 128.2(6)
C11 C15 C14 109.3(7)
C11 C15 C31 125.1(7)
C14 C15 C31 125.6(7)
C11 C15 Ir1 70.4(4)
C14 C15 Ir1 70.0(4)
C31 C15 Ir1 125.3(5)
C21 C16 C17 117.9(6)
C21 C16 C11 123.3(6)
C17 C16 C11 118.7(6)
C16 C17 C18 120.7(7)
C16 C17 H17 119.6
C18 C17 H17 119.6
C19 C18 C17 122.3(7)
C19 C18 H18 118.8
C17 C18 H18 118.8
C18 C19 C20 116.8(7)
C18 C19 C22 122.3(7)
C20 C19 C22 121.0(7)
C19 C20 C21 121.2(7)
C19 C20 H20 119.4
C21 C20 H20 119.4
C16 C21 C20 121.0(7)
C16 C21 H21 119.5
C20 C21 H21 119.5
C23 C22 C27 117.9(8)
C23 C22 C19 121.1(8)
C27 C22 C19 121.0(8)
C22 C23 C24 122.1(9)
C22 C23 H23 119.0
C24 C23 H23 119.0
C25 C24 C23 119.6(10)
C25 C24 H24 120.2
C23 C24 H24 120.2
C24 C25 C26 120.3(9)
C24 C25 H25 119.8
C26 C25 H25 119.8
C25 C26 C27 119.0(11)
C25 C26 H26 120.5
C27 C26 H26 120.5
C22 C27 C26 121.0(11)
C22 C27 H27 119.5
C26 C27 H27 119.5
C12 C28 H28A 109.5
C12 C28 H28B 109.5
H28A C28 H28B 109.5
C12 C28 H28C 109.5
H28A C28 H28C 109.5
H28B C28 H28C 109.5
C13 C29 H29A 109.5
C13 C29 H29B 109.5
H29A C29 H29B 109.5
C13 C29 H29C 109.5
H29A C29 H29C 109.5
H29B C29 H29C 109.5
C14 C30 H30A 109.5
C14 C30 H30B 109.5
H30A C30 H30B 109.5
C14 C30 H30C 109.5
H30A C30 H30C 109.5
H30B C30 H30C 109.5
C15 C31 H31A 109.5
C15 C31 H31B 109.5
H31A C31 H31B 109.5
C15 C31 H31C 109.5
H31A C31 H31C 109.5
H31B C31 H31C 109.5

loop_
_geom_bond_atom_site_label_1
_geom_bond_atom_site_label_2
_geom_bond_distance
Ir1 N2 2.100(5)
Ir1 N1 2.101(5)
Ir1 C12 2.138(7)
Ir1 C13 2.151(7)
Ir1 C14 2.161(7)
Ir1 C11 2.169(6)
Ir1 C15 2.182(7)
Ir1 Cl1 2.4103(19)
F1 P1 1.626(15)
F2 P1 1.495(13)
F3 P1 1.645(16)
F4 P1 1.579(13)
F5 P1 1.589(16)
F6 P1 1.561(13)
F1' P1 1.67(3)
F2' P1 1.81(3)
F3' P1 1.68(3)
F4' P1 1.47(3)
F5' P1 1.51(3)
F6' P1 1.37(2)
N1 C5 1.343(8)
N1 C1 1.374(9)
N2 C6 1.360(8)
N2 C10 1.361(9)
N3 C3 1.357(10)
N3 H3A 0.8600
N3 H3B 0.8600
N4 C8 1.344(9)
N4 H4A 0.8600
N4 H4B 0.8600
C1 C2 1.367(10)
C1 H1 0.9300
C2 C3 1.389(11)
C2 H2 0.9300
C3 C4 1.400(10)
C4 C5 1.367(9)
C4 H4 0.9300
C5 C6 1.488(9)
C6 C7 1.352(9)
C7 C8 1.421(10)
C7 H7 0.9300
C8 C9 1.413(10)
C9 C10 1.368(11)
C9 H9 0.9300
C10 H10 0.9300
C11 C15 1.425(10)
C11 C12 1.430(10)
C11 C16 1.528(10)
C12 C13 1.451(10)
C12 C28 1.481(11)
C13 C14 1.436(12)
C13 C29 1.498(12)
C14 C15 1.429(11)
C14 C30 1.500(11)
C15 C31 1.532(12)
C16 C21 1.372(10)
C16 C17 1.380(9)
C17 C18 1.399(10)
C17 H17 0.9300
C18 C19 1.370(10)
C18 H18 0.9300
C19 C20 1.387(10)
C19 C22 1.501(11)
C20 C21 1.412(10)
C20 H20 0.9300
C21 H21 0.9300
C22 C23 1.371(12)
C22 C27 1.375(12)
C23 C24 1.378(12)
C23 H23 0.9300
C24 C25 1.358(15)
C24 H24 0.9300
C25 C26 1.382(16)
C25 H25 0.9300
C26 C27 1.398(13)
C26 H26 0.9300
C27 H27 0.9300
C28 H28A 0.9600
C28 H28B 0.9600
C28 H28C 0.9600
C29 H29A 0.9600
C29 H29B 0.9600
C29 H29C 0.9600
C30 H30A 0.9600
C30 H30B 0.9600
C30 H30C 0.9600
C31 H31A 0.9600
C31 H31B 0.9600
C31 H31C 0.9600

loop_
_geom_hbond_atom_site_label_D
_geom_hbond_atom_site_label_H
_geom_hbond_atom_site_label_A
_geom_hbond_distance_DH
_geom_hbond_distance_HA
_geom_hbond_distance_DA
_geom_hbond_angle_DHA
_geom_hbond_site_symmetry_A
C9 H9 F4' 0.93 2.45 3.23(3) 142.1 .
C7 H7 Cl1 0.93 2.81 3.618(7) 146.2 2_656
C2 H2 F6 0.93 2.53 3.040(15) 114.6 2_656
C2 H2 F3 0.93 2.58 3.350(16) 140.9 1_556
C1 H1 F6' 0.93 2.51 3.23(3) 134.4 1_556
N4 H4B Cl1 0.86 2.90 3.651(8) 146.7 2_656
N4 H4A F4' 0.86 2.55 3.28(3) 143.3 .
N4 H4A F1' 0.86 2.10 2.95(3) 169.6 .
N4 H4A F6 0.86 2.57 3.353(17) 151.4 .
N4 H4A F1 0.86 2.43 3.194(16) 147.9 .

loop_
_geom_torsion_atom_site_label_1
_geom_torsion_atom_site_label_2
_geom_torsion_atom_site_label_3
_geom_torsion_atom_site_label_4
_geom_torsion
C5 N1 C1 C2 2.5(12)
Ir1 N1 C1 C2 178.9(6)
N1 C1 C2 C3 -1.8(13)
C1 C2 C3 N3 -179.9(8)
C1 C2 C3 C4 0.1(12)
N3 C3 C4 C5 -179.3(8)
C2 C3 C4 C5 0.6(12)
C1 N1 C5 C4 -1.7(10)
Ir1 N1 C5 C4 -178.4(5)
C1 N1 C5 C6 179.9(6)
Ir1 N1 C5 C6 3.2(7)
C3 C4 C5 N1 0.2(11)
C3 C4 C5 C6 178.5(7)
C10 N2 C6 C7 0.3(10)
Ir1 N2 C6 C7 174.6(5)
C10 N2 C6 C5 -178.6(6)
Ir1 N2 C6 C5 -4.2(7)
N1 C5 C6 C7 -178.1(6)
C4 C5 C6 C7 3.5(11)
N1 C5 C6 N2 0.7(8)
C4 C5 C6 N2 -177.7(6)
N2 C6 C7 C8 -0.1(11)
C5 C6 C7 C8 178.6(6)
C6 C7 C8 N4 -179.7(7)
C6 C7 C8 C9 -1.0(11)
N4 C8 C9 C10 -179.4(7)
C7 C8 C9 C10 1.9(11)
C6 N2 C10 C9 0.8(11)
Ir1 N2 C10 C9 -173.0(6)
C8 C9 C10 N2 -1.8(12)
C15 C11 C12 C13 -1.4(7)
C16 C11 C12 C13 170.3(6)
Ir1 C11 C12 C13 -62.5(4)
C15 C11 C12 C28 -176.8(7)
C16 C11 C12 C28 -5.1(11)
Ir1 C11 C12 C28 122.1(7)
C15 C11 C12 Ir1 61.1(5)
C16 C11 C12 Ir1 -127.3(6)
C11 C12 C13 C14 2.8(7)
C28 C12 C13 C14 178.1(7)
Ir1 C12 C13 C14 -60.4(5)
C11 C12 C13 C29 -175.3(7)
C28 C12 C13 C29 0.1(12)
Ir1 C12 C13 C29 121.6(7)
C11 C12 C13 Ir1 63.1(4)
C28 C12 C13 Ir1 -121.5(7)
C12 C13 C14 C15 -3.1(8)
C29 C13 C14 C15 174.9(7)
Ir1 C13 C14 C15 -62.7(5)
C12 C13 C14 C30 -176.8(7)
C29 C13 C14 C30 1.2(12)
Ir1 C13 C14 C30 123.5(8)
C12 C13 C14 Ir1 59.7(5)
C29 C13 C14 Ir1 -122.3(8)
C12 C11 C15 C14 -0.5(8)
C16 C11 C15 C14 -172.2(6)
Ir1 C11 C15 C14 59.4(5)
C12 C11 C15 C31 -179.8(6)
C16 C11 C15 C31 8.5(11)
Ir1 C11 C15 C31 -119.9(7)
C12 C11 C15 Ir1 -59.9(5)
C16 C11 C15 Ir1 128.4(7)
C13 C14 C15 C11 2.2(8)
C30 C14 C15 C11 176.0(7)
Ir1 C14 C15 C11 -59.6(5)
C13 C14 C15 C31 -178.5(6)
C30 C14 C15 C31 -4.8(12)
Ir1 C14 C15 C31 119.7(7)
C13 C14 C15 Ir1 61.8(5)
C30 C14 C15 Ir1 -124.4(8)
C15 C11 C16 C21 -56.2(10)
C12 C11 C16 C21 133.5(8)
Ir1 C11 C16 C21 40.0(11)
C15 C11 C16 C17 123.6(8)
C12 C11 C16 C17 -46.7(10)
Ir1 C11 C16 C17 -140.2(7)
C21 C16 C17 C18 -0.5(11)
C11 C16 C17 C18 179.7(7)
C16 C17 C18 C19 -1.2(12)
C17 C18 C19 C20 3.7(12)
C17 C18 C19 C22 -176.4(8)
C18 C19 C20 C21 -4.5(12)
C22 C19 C20 C21 175.6(8)
C17 C16 C21 C20 -0.3(11)
C11 C16 C21 C20 179.5(7)
C19 C20 C21 C16 2.9(13)
C18 C19 C22 C23 42.3(12)
C20 C19 C22 C23 -137.8(9)
C18 C19 C22 C27 -137.4(9)
C20 C19 C22 C27 42.5(12)
C27 C22 C23 C24 -2.9(13)
C19 C22 C23 C24 177.4(8)
C22 C23 C24 C25 2.4(15)
C23 C24 C25 C26 -0.2(17)
C24 C25 C26 C27 -1.2(19)
C23 C22 C27 C26 1.4(15)
C19 C22 C27 C26 -178.9(10)
C25 C26 C27 C22 0.6(19)
